data_4309060
loop_
_publ_author_name
'Marina Porchia'
'Francesco Tisato'
'Fiorenzo Refosco'
'Cristina Bolzati'
'Mario Cavazza-Ceccato'
'Giuliano Bandoli'
'Alessandro Dolmella'

_publ_contact_author_email tisato@icis.cnr.it
_publ_contact_author_name 'Francesco Tisato'
_publ_section_title
;
New Approach to the Chemistry of Technetium(V) and Rhenium(V) Phenylimido
Complexes: Novel [M(NPh)PNP]3+ Metal Fragments (M = Tc, Re; PNP =
Aminodiphosphine) Suitable for the Synthesis of Stable Mixed-Ligand
Compounds
;
_journal_name_full 'Inorganic Chemistry'
_journal_page_first 4766
_journal_page_last 4776
_journal_paper_doi 10.1021/ic048486y
_journal_volume 44
_journal_year 2005
_chemical_formula_sum 'C34.5 H35 Cl4 N2 P2 Tc'
_chemical_formula_weight 779.38
_chemical_name_systematic
;
?
;
_space_group_IT_number 14
_symmetry_cell_setting monoclinic
_symmetry_space_group_name_Hall '-P 2ybc'
_symmetry_space_group_name_H-M 'P 1 21/c 1'
_atom_sites_solution_hydrogens geom
_atom_sites_solution_primary direct
_atom_sites_solution_secondary difmap
_audit_creation_method SHELXL-97
_cell_angle_alpha 90.00
_cell_angle_beta 107.25(3)
_cell_angle_gamma 90.00
_cell_formula_units_Z 4
_cell_length_a 15.106(3)
_cell_length_b 12.117(2)
_cell_length_c 20.481(4)
_cell_measurement_reflns_used 50
_cell_measurement_temperature 293(2)
_cell_measurement_theta_max 14.1
_cell_measurement_theta_min 8.0
_cell_volume 3580.2(13)
_computing_cell_refinement 'P3/P4 ver.4.27 (Nicolet, 1991)'
_computing_data_collection 'P3/P4 ver.4.27 (Nicolet, 1991)'
_computing_data_reduction 'P3/P4 ver.4.27 (Nicolet, 1991)'
_computing_molecular_graphics 'SHELXTL NT ver.5.10 (Bruker, 1999)'
_computing_publication_material 'SHELXTL NT ver.5.10 (Bruker, 1999)'
_computing_structure_refinement 'SHELXL-97 (Sheldrick, 1997)'
_computing_structure_solution 'SHELXTL NT ver.5.10 (Bruker, 1999)'
_diffrn_ambient_temperature 293(2)
_diffrn_measured_fraction_theta_full 0.978
_diffrn_measured_fraction_theta_max 0.978
_diffrn_measurement_device_type 'Nicolet R3m/V diffractometer'
_diffrn_measurement_method omega-2theta
_diffrn_radiation_monochromator graphite
_diffrn_radiation_source 'fine-focus sealed tube'
_diffrn_radiation_type MoK\a
_diffrn_radiation_wavelength 0.71073
_diffrn_reflns_av_R_equivalents 0.0000
_diffrn_reflns_av_sigmaI/netI 0.1296
_diffrn_reflns_limit_h_max 18
_diffrn_reflns_limit_h_min -19
_diffrn_reflns_limit_k_max 15
_diffrn_reflns_limit_k_min 0
_diffrn_reflns_limit_l_max 26
_diffrn_reflns_limit_l_min 0
_diffrn_reflns_number 8101
_diffrn_reflns_theta_full 27.57
_diffrn_reflns_theta_max 27.57
_diffrn_reflns_theta_min 3.29
_diffrn_standards_decay_% 'no decay'
_diffrn_standards_interval_count 200
_diffrn_standards_number 3
_exptl_absorpt_coefficient_mu 0.817
_exptl_absorpt_correction_T_max 0.823
_exptl_absorpt_correction_T_min 0.674
_exptl_absorpt_correction_type psi-scan
_exptl_absorpt_process_details
;
A.C.T. North, D.C. Phillips, F.S. Mathews, Acta Crystallogr.
Sect. A 24 (1968) p. 351.
;
_exptl_crystal_colour 'light green'
_exptl_crystal_density_diffrn 1.446
_exptl_crystal_density_method 'not measured'
_exptl_crystal_description parallelepipeds
_exptl_crystal_F_000 1588
_exptl_crystal_size_max 0.20
_exptl_crystal_size_mid 0.16
_exptl_crystal_size_min 0.08
_refine_diff_density_max 0.890
_refine_diff_density_min -0.603
_refine_diff_density_rms 0.097
_refine_ls_extinction_coef 0.0000(3)
_refine_ls_extinction_expression Fc^*^=kFc[1+0.001xFc^2^\l^3^/sin(2\q)]^-1/4^
_refine_ls_extinction_method SHELXL
_refine_ls_goodness_of_fit_ref 0.879
_refine_ls_hydrogen_treatment mixed
_refine_ls_matrix_type full
_refine_ls_number_parameters 407
_refine_ls_number_reflns 8101
_refine_ls_number_restraints 0
_refine_ls_restrained_S_all 0.879
_refine_ls_R_factor_all 0.1382
_refine_ls_R_factor_gt 0.0583
_refine_ls_shift/su_max 2.799
_refine_ls_shift/su_mean 0.009
_refine_ls_structure_factor_coef Fsqd
_refine_ls_weighting_details 'calc w=1/[\s^2^(Fo^2^)+(0.0585P)^2^+0.0000P] where P=(Fo^2^+2Fc^2^)/3'
_refine_ls_weighting_scheme calc
_refine_ls_wR_factor_gt 0.1212
_refine_ls_wR_factor_ref 0.1558
_reflns_number_gt 3725
_reflns_number_total 8101
_reflns_threshold_expression >2sigma(I)
_cod_data_source_file ic048486ysi20050518_100624_3.cif
_cod_data_source_block 2.1/2CH2Cl2
_cod_original_cell_volume 3580.2(12)
_cod_original_formula_sum 'C34.50 H35 Cl4 N2 P2 Tc'
_cod_database_code 4309060

loop_
_symmetry_equiv_pos_as_xyz
'x, y, z'
'-x, y+1/2, -z+1/2'
'-x, -y, -z'
'x, -y-1/2, z-1/2'

loop_
_atom_site_label
_atom_site_type_symbol
_atom_site_fract_x
_atom_site_fract_y
_atom_site_fract_z
_atom_site_U_iso_or_equiv
_atom_site_adp_type
_atom_site_occupancy
_atom_site_symmetry_multiplicity
_atom_site_calc_flag
_atom_site_refinement_flags
_atom_site_disorder_assembly
_atom_site_disorder_group
Tc Tc 0.23489(3) 0.86642(4) 0.22211(2) 0.03977(17) Uani 1 1 d . . .
Cl1 Cl 0.07225(10) 0.88837(13) 0.21115(8) 0.0558(4) Uani 1 1 d . . .
Cl2 Cl 0.18974(10) 0.82310(13) 0.10171(7) 0.0523(4) Uani 1 1 d . . .
Cl3 Cl 0.53669(13) 0.8595(2) 0.34283(9) 0.1145(10) Uani 1 1 d . . .
P1 P 0.26561(10) 1.05210(13) 0.18853(7) 0.0418(4) Uani 1 1 d . . .
P2 P 0.24010(11) 0.66786(14) 0.23731(7) 0.0468(4) Uani 1 1 d . . .
N2 N 0.3714(3) 0.8385(4) 0.2135(2) 0.0463(13) Uani 1 1 d . . .
H1C H 0.4102 0.8472 0.2567 0.056 Uiso 1 1 calc R . .
N1 N 0.2669(3) 0.8967(4) 0.3069(2) 0.0435(12) Uani 1 1 d . . .
C1 C 0.3872(4) 1.0354(5) 0.1943(3) 0.0550(17) Uani 1 1 d . . .
H1A H 0.4047 1.0895 0.1655 0.066 Uiso 1 1 calc R . .
H1B H 0.4251 1.0470 0.2411 0.066 Uiso 1 1 calc R . .
C2 C 0.4031(4) 0.9204(5) 0.1715(3) 0.0544(16) Uani 1 1 d . . .
H2A H 0.3690 0.9106 0.1236 0.065 Uiso 1 1 calc R . .
H2B H 0.4685 0.9097 0.1767 0.065 Uiso 1 1 calc R . .
C3 C 0.3882(4) 0.7234(5) 0.1937(3) 0.0520(16) Uani 1 1 d . . .
H3A H 0.4534 0.7140 0.1979 0.062 Uiso 1 1 calc R . .
H3B H 0.3530 0.7106 0.1464 0.062 Uiso 1 1 calc R . .
C4 C 0.3594(4) 0.6402(6) 0.2392(3) 0.0639(19) Uani 1 1 d . . .
H4A H 0.3999 0.6461 0.2857 0.077 Uiso 1 1 calc R . .
H4B H 0.3644 0.5659 0.2230 0.077 Uiso 1 1 calc R . .
C5 C 0.2781(4) 0.9257(5) 0.3741(3) 0.0515(16) Uani 1 1 d . . .
C6 C 0.3560(6) 0.9775(10) 0.4105(4) 0.135(5) Uani 1 1 d . . .
H6A H 0.4017 0.9954 0.3903 0.162 Uiso 1 1 calc R . .
C7 C 0.3677(7) 1.0039(12) 0.4787(5) 0.179(7) Uani 1 1 d . . .
H7A H 0.4217 1.0382 0.5047 0.214 Uiso 1 1 calc R . .
C8 C 0.2994(8) 0.9790(10) 0.5068(4) 0.125(4) Uani 1 1 d . . .
H8A H 0.3058 1.0000 0.5516 0.150 Uiso 1 1 calc R . .
C9 C 0.2234(7) 0.9252(8) 0.4716(4) 0.099(3) Uani 1 1 d . . .
H9A H 0.1786 0.9061 0.4925 0.119 Uiso 1 1 calc R . .
C10 C 0.2113(6) 0.8978(7) 0.4036(4) 0.083(2) Uani 1 1 d . . .
H10A H 0.1582 0.8607 0.3785 0.099 Uiso 1 1 calc R . .
C1A C 0.2583(4) 1.1608(5) 0.2470(3) 0.0467(15) Uani 1 1 d . . .
C2A C 0.3243(5) 1.2410(5) 0.2674(3) 0.0586(17) Uani 1 1 d . . .
H2AA H 0.3751 1.2425 0.2506 0.070 Uiso 1 1 calc R . .
C3A C 0.3146(6) 1.3197(6) 0.3133(4) 0.077(2) Uani 1 1 d . . .
H3AA H 0.3612 1.3718 0.3290 0.092 Uiso 1 1 calc R . .
C4A C 0.2403(7) 1.3236(7) 0.3362(4) 0.081(2) Uani 1 1 d . . .
H4AA H 0.2347 1.3793 0.3660 0.097 Uiso 1 1 calc R . .
C5A C 0.1738(6) 1.2464(7) 0.3156(4) 0.090(3) Uani 1 1 d . . .
H5AA H 0.1225 1.2484 0.3319 0.108 Uiso 1 1 calc R . .
C6A C 0.1808(5) 1.1640(6) 0.2704(3) 0.070(2) Uani 1 1 d . . .
H6AA H 0.1343 1.1113 0.2560 0.083 Uiso 1 1 calc R . .
C1B C 0.2058(4) 1.1072(5) 0.1051(3) 0.0448(14) Uani 1 1 d . . .
C2B C 0.2500(5) 1.1714(6) 0.0688(3) 0.0633(19) Uani 1 1 d . . .
H2BA H 0.3131 1.1861 0.0856 0.076 Uiso 1 1 calc R . .
C3B C 0.1969(6) 1.2139(6) 0.0058(3) 0.076(2) Uani 1 1 d . . .
H3BA H 0.2256 1.2570 -0.0196 0.091 Uiso 1 1 calc R . .
C4B C 0.1053(5) 1.1940(6) -0.0191(3) 0.0665(19) Uani 1 1 d . . .
H4BA H 0.0719 1.2226 -0.0613 0.080 Uiso 1 1 calc R . .
C5B C 0.0620(5) 1.1330(5) 0.0169(3) 0.0630(18) Uani 1 1 d . . .
H5BA H -0.0016 1.1213 0.0002 0.076 Uiso 1 1 calc R . .
C6B C 0.1124(4) 1.0875(5) 0.0789(3) 0.0511(16) Uani 1 1 d . . .
H6BA H 0.0826 1.0432 0.1030 0.061 Uiso 1 1 calc R . .
C1C C 0.1646(4) 0.5778(5) 0.1751(3) 0.0501(15) Uani 1 1 d . . .
C2C C 0.1928(6) 0.4726(6) 0.1632(3) 0.080(2) Uani 1 1 d . . .
H2CA H 0.2532 0.4493 0.1841 0.096 Uiso 1 1 calc R . .
C3C C 0.1296(7) 0.4032(7) 0.1195(4) 0.104(3) Uani 1 1 d . . .
H3CA H 0.1489 0.3337 0.1101 0.125 Uiso 1 1 calc R . .
C4C C 0.0386(7) 0.4342(7) 0.0897(4) 0.105(3) Uani 1 1 d . . .
H4CA H -0.0036 0.3851 0.0621 0.126 Uiso 1 1 calc R . .
C5C C 0.0115(6) 0.5381(6) 0.1011(4) 0.100(3) Uani 1 1 d . . .
H5CA H -0.0491 0.5611 0.0804 0.121 Uiso 1 1 calc R . .
C6C C 0.0748(5) 0.6094(6) 0.1440(4) 0.074(2) Uani 1 1 d . . .
H6CA H 0.0559 0.6800 0.1517 0.089 Uiso 1 1 calc R . .
C1D C 0.2259(4) 0.6257(5) 0.3181(3) 0.0446(14) Uani 1 1 d . . .
C2D C 0.1418(5) 0.5860(7) 0.3211(3) 0.076(2) Uani 1 1 d . . .
H2DA H 0.0940 0.5743 0.2810 0.091 Uiso 1 1 calc R . .
C3D C 0.1283(6) 0.5637(7) 0.3832(4) 0.087(3) Uani 1 1 d . . .
H3DA H 0.0708 0.5384 0.3847 0.104 Uiso 1 1 calc R . .
C4D C 0.1974(7) 0.5780(6) 0.4422(4) 0.080(2) Uani 1 1 d . . .
H4DA H 0.1877 0.5620 0.4839 0.096 Uiso 1 1 calc R . .
C5D C 0.2796(6) 0.6154(7) 0.4398(3) 0.081(2) Uani 1 1 d . . .
H5DA H 0.3274 0.6248 0.4802 0.097 Uiso 1 1 calc R . .
C6D C 0.2943(5) 0.6403(6) 0.3780(3) 0.0649(19) Uani 1 1 d . . .
H6DA H 0.3516 0.6673 0.3773 0.078 Uiso 1 1 calc R . .
Cl4 Cl 0.4823(4) 0.7058(7) 0.0474(3) 0.165(3) Uani 0.50 1 d P . .
Cl4' Cl 0.5489(5) 0.8893(6) -0.0119(4) 0.160(3) Uani 0.50 1 d P . .
C35 C 0.5524(13) 0.750(3) 0.0030(11) 0.187(14) Uani 0.50 1 d P . .
H35A H 0.5360 0.7121 -0.0406 0.224 Uiso 0.50 1 calc PR . .
H35B H 0.6155 0.7297 0.0276 0.224 Uiso 0.50 1 calc PR . .

loop_
_atom_site_aniso_label
_atom_site_aniso_U_11
_atom_site_aniso_U_22
_atom_site_aniso_U_33
_atom_site_aniso_U_23
_atom_site_aniso_U_13
_atom_site_aniso_U_12
Tc 0.0360(3) 0.0494(3) 0.0325(3) 0.0007(2) 0.00798(18) 0.0056(2)
Cl1 0.0362(8) 0.0644(11) 0.0658(10) 0.0030(8) 0.0139(7) 0.0053(7)
Cl2 0.0577(9) 0.0592(10) 0.0346(7) -0.0006(7) 0.0055(6) 0.0043(8)
Cl3 0.0638(12) 0.202(3) 0.0606(12) -0.0342(15) -0.0075(9) 0.0407(15)
P1 0.0375(8) 0.0488(10) 0.0360(8) -0.0028(7) 0.0060(6) -0.0004(7)
P2 0.0481(9) 0.0516(10) 0.0385(8) 0.0054(7) 0.0094(7) 0.0120(8)
N2 0.037(3) 0.067(4) 0.035(2) 0.006(2) 0.010(2) 0.014(2)
N1 0.044(3) 0.057(3) 0.030(2) -0.006(2) 0.012(2) 0.000(2)
C1 0.039(3) 0.070(5) 0.057(4) -0.001(3) 0.016(3) 0.001(3)
C2 0.042(3) 0.071(5) 0.054(4) 0.003(3) 0.019(3) 0.007(3)
C3 0.049(4) 0.058(4) 0.053(4) 0.006(3) 0.022(3) 0.011(3)
C4 0.061(4) 0.073(5) 0.058(4) 0.008(4) 0.018(3) 0.030(4)
C5 0.048(4) 0.066(4) 0.040(3) -0.004(3) 0.011(3) 0.015(3)
C6 0.073(6) 0.259(14) 0.073(6) -0.080(7) 0.023(5) -0.035(7)
C7 0.074(7) 0.37(2) 0.074(6) -0.114(9) -0.005(5) 0.006(9)
C8 0.092(7) 0.214(13) 0.057(5) -0.033(7) 0.005(5) 0.062(8)
C9 0.113(8) 0.136(8) 0.062(5) 0.008(6) 0.048(5) 0.024(7)
C10 0.096(6) 0.105(7) 0.055(4) -0.005(4) 0.035(4) 0.001(5)
C1A 0.045(3) 0.053(4) 0.037(3) -0.003(3) 0.006(3) 0.004(3)
C2A 0.064(4) 0.053(4) 0.056(4) -0.006(3) 0.013(3) -0.008(4)
C3A 0.102(6) 0.058(5) 0.064(5) -0.018(4) 0.017(4) -0.015(4)
C4A 0.128(8) 0.063(5) 0.067(5) -0.011(4) 0.052(5) 0.005(5)
C5A 0.119(7) 0.083(6) 0.092(6) -0.013(5) 0.068(5) -0.005(6)
C6A 0.068(5) 0.077(5) 0.070(5) -0.022(4) 0.030(4) -0.003(4)
C1B 0.046(3) 0.046(4) 0.039(3) -0.005(3) 0.009(3) -0.003(3)
C2B 0.060(4) 0.082(5) 0.050(4) 0.006(4) 0.019(3) -0.009(4)
C3B 0.097(6) 0.082(6) 0.048(4) 0.020(4) 0.022(4) -0.001(5)
C4B 0.085(5) 0.067(5) 0.043(4) 0.006(3) 0.013(4) 0.007(4)
C5B 0.060(4) 0.057(4) 0.059(4) 0.007(4) -0.002(3) 0.005(4)
C6B 0.039(3) 0.054(4) 0.053(4) 0.009(3) 0.002(3) -0.001(3)
C1C 0.065(4) 0.046(4) 0.035(3) 0.001(3) 0.008(3) 0.007(3)
C2C 0.116(7) 0.067(5) 0.045(4) -0.002(4) 0.005(4) 0.036(5)
C3C 0.158(9) 0.063(6) 0.071(5) -0.029(5) 0.002(6) 0.016(6)
C4C 0.144(9) 0.061(6) 0.074(5) -0.012(5) -0.025(5) -0.003(6)
C5C 0.115(7) 0.051(5) 0.097(6) -0.010(5) -0.027(5) 0.003(5)
C6C 0.077(5) 0.052(5) 0.077(5) -0.014(4) -0.002(4) 0.001(4)
C1D 0.051(4) 0.042(3) 0.037(3) -0.003(3) 0.006(3) 0.004(3)
C2D 0.064(5) 0.122(7) 0.042(4) -0.008(4) 0.018(3) -0.009(5)
C3D 0.085(6) 0.120(7) 0.067(5) -0.012(5) 0.041(5) -0.023(5)
C4D 0.131(8) 0.066(5) 0.050(4) -0.003(4) 0.039(5) -0.006(5)
C5D 0.101(6) 0.091(6) 0.043(4) 0.012(4) 0.008(4) -0.006(5)
C6D 0.067(4) 0.083(5) 0.041(3) 0.008(4) 0.010(3) -0.014(4)
Cl4 0.132(5) 0.217(7) 0.173(6) -0.030(5) 0.086(4) -0.030(5)
Cl4' 0.124(5) 0.166(6) 0.203(7) -0.034(6) 0.068(5) -0.038(5)
C35 0.080(14) 0.38(5) 0.106(16) -0.04(2) 0.037(12) -0.08(2)

loop_
_atom_type_symbol
_atom_type_description
_atom_type_scat_dispersion_real
_atom_type_scat_dispersion_imag
_atom_type_scat_source
C C 0.0033 0.0016 'International Tables Vol C Tables 4.2.6.8 and 6.1.1.4'
H H 0.0000 0.0000 'International Tables Vol C Tables 4.2.6.8 and 6.1.1.4'
N N 0.0061 0.0033 'International Tables Vol C Tables 4.2.6.8 and 6.1.1.4'
P P 0.1023 0.0942 'International Tables Vol C Tables 4.2.6.8 and 6.1.1.4'
Cl Cl 0.1484 0.1585 'International Tables Vol C Tables 4.2.6.8 and 6.1.1.4'
Tc Tc -1.4390 0.7593 'International Tables Vol C Tables 4.2.6.8 and 6.1.1.4'

loop_
_geom_angle_atom_site_label_1
_geom_angle_atom_site_label_2
_geom_angle_atom_site_label_3
_geom_angle
_geom_angle_site_symmetry_1
_geom_angle_site_symmetry_3
_geom_angle_publ_flag
N1 Tc N2 97.39(19) . . ?
N1 Tc Cl2 179.87(19) . . ?
N2 Tc Cl2 82.51(13) . . ?
N1 Tc Cl1 92.54(16) . . ?
N2 Tc Cl1 170.05(12) . . ?
Cl2 Tc Cl1 87.56(6) . . ?
N1 Tc P2 95.42(17) . . ?
N2 Tc P2 81.87(14) . . ?
Cl2 Tc P2 84.49(5) . . ?
Cl1 Tc P2 96.58(6) . . ?
N1 Tc P1 93.96(16) . . ?
N2 Tc P1 81.65(14) . . ?
Cl2 Tc P1 86.11(5) . . ?
Cl1 Tc P1 98.38(6) . . ?
P2 Tc P1 161.95(6) . . ?
C1A P1 C1B 104.2(3) . . ?
C1A P1 C1 107.3(3) . . ?
C1B P1 C1 108.3(3) . . ?
C1A P1 Tc 115.6(2) . . ?
C1B P1 Tc 121.62(19) . . ?
C1 P1 Tc 98.7(2) . . ?
C1D P2 C1C 104.7(3) . . ?
C1D P2 C4 108.3(3) . . ?
C1C P2 C4 108.5(3) . . ?
C1D P2 Tc 112.99(19) . . ?
C1C P2 Tc 121.3(2) . . ?
C4 P2 Tc 100.4(2) . . ?
C2 N2 C3 110.8(4) . . ?
C2 N2 Tc 115.1(3) . . ?
C3 N2 Tc 114.4(4) . . ?
C5 N1 Tc 170.8(4) . . ?
C2 C1 P1 109.5(4) . . ?
N2 C2 C1 109.2(5) . . ?
N2 C3 C4 110.4(5) . . ?
C3 C4 P2 109.0(4) . . ?
C6 C5 C10 120.6(7) . . ?
C6 C5 N1 120.0(6) . . ?
C10 C5 N1 119.4(6) . . ?
C5 C6 C7 119.6(9) . . ?
C8 C7 C6 119.2(9) . . ?
C9 C8 C7 121.5(9) . . ?
C8 C9 C10 119.7(9) . . ?
C5 C10 C9 119.4(8) . . ?
C2A C1A C6A 119.2(6) . . ?
C2A C1A P1 122.7(5) . . ?
C6A C1A P1 118.2(5) . . ?
C1A C2A C3A 119.1(7) . . ?
C4A C3A C2A 122.3(7) . . ?
C3A C4A C5A 119.4(7) . . ?
C4A C5A C6A 120.7(8) . . ?
C5A C6A C1A 119.3(7) . . ?
C6B C1B C2B 119.6(6) . . ?
C6B C1B P1 118.1(5) . . ?
C2B C1B P1 122.2(5) . . ?
C1B C2B C3B 117.9(6) . . ?
C4B C3B C2B 121.8(7) . . ?
C5B C4B C3B 120.3(6) . . ?
C4B C5B C6B 119.8(6) . . ?
C1B C6B C5B 120.6(6) . . ?
C6C C1C C2C 119.2(6) . . ?
C6C C1C P2 119.4(5) . . ?
C2C C1C P2 121.1(5) . . ?
C3C C2C C1C 118.9(7) . . ?
C4C C3C C2C 121.8(8) . . ?
C5C C4C C3C 119.0(8) . . ?
C4C C5C C6C 119.7(8) . . ?
C1C C6C C5C 121.4(7) . . ?
C6D C1D C2D 117.9(6) . . ?
C6D C1D P2 121.7(5) . . ?
C2D C1D P2 120.2(4) . . ?
C3D C2D C1D 120.2(6) . . ?
C4D C3D C2D 121.0(7) . . ?
C5D C4D C3D 119.4(7) . . ?
C4D C5D C6D 120.7(7) . . ?
C1D C6D C5D 120.9(7) . . ?
Cl4 C35 Cl4' 114.9(17) . . ?

loop_
_geom_bond_atom_site_label_1
_geom_bond_atom_site_label_2
_geom_bond_distance
_geom_bond_site_symmetry_2
_geom_bond_publ_flag
Tc N1 1.699(4) . ?
Tc N2 2.148(4) . ?
Tc Cl2 2.4131(15) . ?
Tc Cl1 2.4146(16) . ?
Tc P2 2.4242(18) . ?
Tc P1 2.4372(17) . ?
P1 C1A 1.805(6) . ?
P1 C1B 1.808(6) . ?
P1 C1 1.816(6) . ?
P2 C1D 1.804(6) . ?
P2 C1C 1.804(6) . ?
P2 C4 1.822(6) . ?
N2 C2 1.484(7) . ?
N2 C3 1.494(7) . ?
N1 C5 1.380(7) . ?
C1 C2 1.512(8) . ?
C3 C4 1.522(8) . ?
C5 C6 1.347(9) . ?
C5 C10 1.363(9) . ?
C6 C7 1.392(10) . ?
C7 C8 1.356(14) . ?
C8 C9 1.330(12) . ?
C9 C10 1.391(10) . ?
C1A C2A 1.367(8) . ?
C1A C6A 1.390(8) . ?
C2A C3A 1.376(9) . ?
C3A C4A 1.338(10) . ?
C4A C5A 1.346(10) . ?
C5A C6A 1.388(9) . ?
C1B C6B 1.375(7) . ?
C1B C2B 1.377(8) . ?
C2B C3B 1.400(8) . ?
C3B C4B 1.347(9) . ?
C4B C5B 1.342(9) . ?
C5B C6B 1.388(8) . ?
C1C C6C 1.371(8) . ?
C1C C2C 1.388(8) . ?
C2C C3C 1.383(10) . ?
C3C C4C 1.381(11) . ?
C4C C5C 1.365(10) . ?
C5C C6C 1.391(9) . ?
C1D C6D 1.361(8) . ?
C1D C2D 1.377(8) . ?
C2D C3D 1.373(9) . ?
C3D C4D 1.353(10) . ?
C4D C5D 1.336(10) . ?
C5D C6D 1.383(9) . ?
Cl4 C35 1.67(2) . ?
Cl4' C35 1.71(3) . ?
